data_2237264
loop_
_publ_author_name
'Imeri, Arta'
'Glagovich, Neil M.'
'Crundwell, Guy'

_publ_section_title
;
 11,12-Dichlorodibenzo[<i>a</i>,<i>c</i>]phenazine
;
_journal_coeditor_code ZS2242
_journal_issue 1
_journal_name_full 'Acta Crystallographica Section E'
_journal_page_first o48
_journal_paper_doi 10.1107/S1600536812049690
_journal_volume 69
_journal_year 2013
_chemical_formula_iupac 'C20 H10 Cl2 N2'
_chemical_formula_moiety 'C20 H10 Cl2 N2'
_chemical_formula_sum 'C20 H10 Cl2 N2'
_chemical_formula_weight 349.20
_chemical_melting_point 546
_chemical_name_systematic
;
11,12-Dichlorodibenzo[<i>a</i>,<i>c</i>]phenazine
;
_space_group_IT_number 15
_symmetry_cell_setting monoclinic
_symmetry_space_group_name_Hall '-C 2yc'
_symmetry_space_group_name_H-M 'C 1 2/c 1'
_atom_sites_solution_hydrogens geom
_atom_sites_solution_primary direct
_atom_sites_solution_secondary difmap
_cell_angle_alpha 90.00
_cell_angle_beta 94.877(6)
_cell_angle_gamma 90.00
_cell_formula_units_Z 4
_cell_length_a 3.8583(3)
_cell_length_b 26.2739(13)
_cell_length_c 15.1147(10)
_cell_measurement_reflns_used 1714
_cell_measurement_temperature 293(2)
_cell_measurement_theta_max 32.512
_cell_measurement_theta_min 4.108
_cell_volume 1526.67(17)
_computing_cell_refinement 'CrysAlis RED (Oxford Diffraction, 2009)'
_computing_data_collection 'CrysAlis CCD (Oxford Diffraction, 2009)'
_computing_data_reduction 'CrysAlis RED (Oxford Diffraction, 2009)'
_computing_molecular_graphics 'PLATON (Spek, 2009)'
_computing_publication_material 'SHELXTL (Sheldrick, 2008)'
_computing_structure_refinement 'SHELXL97 (Sheldrick, 2008)'
_computing_structure_solution 'SHELXS97 (Sheldrick, 2008)'
_diffrn_ambient_temperature 293(2)
_diffrn_detector_area_resol_mean 16.1790
_diffrn_measured_fraction_theta_full 0.997
_diffrn_measured_fraction_theta_max 0.906
_diffrn_measurement_device_type 'Oxford Diffraction Xcalibur Sapphire3 CCD'
_diffrn_measurement_method '\w scans'
_diffrn_radiation_monochromator graphite
_diffrn_radiation_source 'Enhance (Mo) X-ray Source'
_diffrn_radiation_type MoK\a
_diffrn_radiation_wavelength 0.71073
_diffrn_reflns_av_R_equivalents 0.0198
_diffrn_reflns_av_sigmaI/netI 0.0410
_diffrn_reflns_limit_h_max 5
_diffrn_reflns_limit_h_min -5
_diffrn_reflns_limit_k_max 38
_diffrn_reflns_limit_k_min -27
_diffrn_reflns_limit_l_max 10
_diffrn_reflns_limit_l_min -21
_diffrn_reflns_number 5082
_diffrn_reflns_theta_full 29.00
_diffrn_reflns_theta_max 32.57
_diffrn_reflns_theta_min 4.12
_diffrn_standards_number 0
_exptl_absorpt_coefficient_mu 0.427
_exptl_absorpt_correction_T_max 1.00000
_exptl_absorpt_correction_T_min 0.91478
_exptl_absorpt_correction_type multi-scan
_exptl_absorpt_process_details
;
(CrysAlis PRO; Oxford Diffraction, 2009)
;
_exptl_crystal_colour yellow
_exptl_crystal_density_diffrn 1.519
_exptl_crystal_density_method 'not measured'
_exptl_crystal_description needle
_exptl_crystal_F_000 712
_exptl_crystal_size_max 0.32
_exptl_crystal_size_mid 0.14
_exptl_crystal_size_min 0.09
_refine_diff_density_max 0.256
_refine_diff_density_min -0.247
_refine_ls_extinction_method none
_refine_ls_goodness_of_fit_ref 0.828
_refine_ls_hydrogen_treatment constr
_refine_ls_matrix_type full
_refine_ls_number_parameters 109
_refine_ls_number_reflns 2520
_refine_ls_number_restraints 0
_refine_ls_restrained_S_all 0.828
_refine_ls_R_factor_all 0.0765
_refine_ls_R_factor_gt 0.0388
_refine_ls_shift/su_max 0.001
_refine_ls_shift/su_mean 0.000
_refine_ls_structure_factor_coef Fsqd
_refine_ls_weighting_details 'calc w=1/[\s^2^(Fo^2^)+(0.0575P)^2^] where P=(Fo^2^+2Fc^2^)/3'
_refine_ls_weighting_scheme calc
_refine_ls_wR_factor_gt 0.0952
_refine_ls_wR_factor_ref 0.1035
_reflns_number_gt 1372
_reflns_number_total 2520
_reflns_threshold_expression I>2\s(I)
_cod_data_source_file zs2242.cif
_cod_data_source_block I
_cod_original_sg_symbol_H-M 'C 2/c'
_cod_database_code 2237264
_cod_database_fobs_code 2237264

loop_
_symmetry_equiv_pos_as_xyz
'x, y, z'
'-x, y, -z+1/2'
'x+1/2, y+1/2, z'
'-x+1/2, y+1/2, -z+1/2'
'-x, -y, -z'
'x, -y, z-1/2'
'-x+1/2, -y+1/2, -z'
'x+1/2, -y+1/2, z-1/2'

loop_
_atom_site_type_symbol
_atom_site_label
_atom_site_fract_x
_atom_site_fract_y
_atom_site_fract_z
_atom_site_U_iso_or_equiv
_atom_site_adp_type
_atom_site_calc_flag
_atom_site_refinement_flags
_atom_site_occupancy
_atom_site_symmetry_multiplicity
Cl Cl1 0.13563(12) 1.243825(14) 0.15408(3) 0.07256(18) Uani d . 1 1
C C1 0.0618(3) 1.18700(5) 0.20681(10) 0.0463(3) Uani d . 1 1
C C2 0.1244(3) 1.14234(5) 0.16590(9) 0.0430(3) Uani d . 1 1
H H2 0.2072 1.1427 0.1099 0.052 Uiso calc R 1 1
C C3 0.0651(3) 1.09527(4) 0.20751(8) 0.0355(3) Uani d . 1 1
N N1 0.1324(3) 1.05122(4) 0.16541(7) 0.0356(2) Uani d . 1 1
C C4 0.0669(3) 1.00812(4) 0.20704(8) 0.0308(3) Uani d . 1 1
C C5 0.1338(3) 0.95984(4) 0.16356(8) 0.0306(3) Uani d . 1 1
C C6 0.2605(3) 0.95979(5) 0.07952(8) 0.0390(3) Uani d . 1 1
H H6 0.3017 0.9906 0.0519 0.047 Uiso calc R 1 1
C C7 0.3246(4) 0.91492(5) 0.03731(9) 0.0447(3) Uani d . 1 1
H H7 0.4078 0.9152 -0.0187 0.054 Uiso calc R 1 1
C C8 0.2642(4) 0.86907(5) 0.07896(9) 0.0472(4) Uani d . 1 1
H H8 0.3089 0.8386 0.0508 0.057 Uiso calc R 1 1
C C9 0.1394(3) 0.86825(5) 0.16127(9) 0.0421(3) Uani d . 1 1
H H9 0.1010 0.8371 0.1880 0.051 Uiso calc R 1 1
C C10 0.0685(3) 0.91342(4) 0.20592(8) 0.0321(3) Uani d . 1 1

loop_
_atom_site_aniso_label
_atom_site_aniso_U_11
_atom_site_aniso_U_22
_atom_site_aniso_U_33
_atom_site_aniso_U_12
_atom_site_aniso_U_13
_atom_site_aniso_U_23
Cl1 0.0829(3) 0.0336(2) 0.1023(4) -0.00414(17) 0.0140(3) 0.0163(2)
C1 0.0413(8) 0.0305(6) 0.0665(9) -0.0025(5) 0.0004(7) 0.0067(6)
C2 0.0440(8) 0.0364(7) 0.0490(8) -0.0003(6) 0.0053(6) 0.0062(6)
C3 0.0333(7) 0.0311(6) 0.0417(6) -0.0006(5) 0.0010(5) 0.0014(5)
N1 0.0380(6) 0.0323(5) 0.0366(5) 0.0000(4) 0.0047(5) 0.0029(4)
C4 0.0281(7) 0.0325(6) 0.0315(6) 0.0005(4) 0.0014(5) 0.0018(5)
C5 0.0272(6) 0.0327(6) 0.0315(6) 0.0025(5) 0.0006(5) -0.0012(5)
C6 0.0393(7) 0.0410(7) 0.0375(7) 0.0028(5) 0.0074(6) 0.0012(5)
C7 0.0450(8) 0.0526(8) 0.0373(7) 0.0081(6) 0.0072(6) -0.0067(6)
C8 0.0549(9) 0.0403(7) 0.0464(8) 0.0090(6) 0.0041(6) -0.0115(6)
C9 0.0476(8) 0.0317(6) 0.0467(8) 0.0028(5) 0.0018(6) -0.0027(5)
C10 0.0290(6) 0.0316(6) 0.0351(6) 0.0014(4) -0.0012(5) -0.0011(5)

loop_
_atom_type_symbol
_atom_type_description
_atom_type_scat_dispersion_real
_atom_type_scat_dispersion_imag
_atom_type_scat_source
C C 0.0033 0.0016 'International Tables Vol C Tables 4.2.6.8 and 6.1.1.4'
H H 0.0000 0.0000 'International Tables Vol C Tables 4.2.6.8 and 6.1.1.4'
N N 0.0061 0.0033 'International Tables Vol C Tables 4.2.6.8 and 6.1.1.4'
Cl Cl 0.1484 0.1585 'International Tables Vol C Tables 4.2.6.8 and 6.1.1.4'

loop_
_geom_angle_atom_site_label_1
_geom_angle_atom_site_label_2
_geom_angle_atom_site_label_3
_geom_angle_site_symmetry_1
_geom_angle_site_symmetry_3
_geom_angle
_geom_angle_publ_flag
C2 C1 C1 . 2 120.17(8) no
C2 C1 Cl1 . . 119.62(11) no
C1 C1 Cl1 2 . 120.20(5) no
C1 C2 C3 . . 120.76(12) no
C1 C2 H2 . . 119.6 no
C3 C2 H2 . . 119.6 no
N1 C3 C2 . . 119.52(11) no
N1 C3 C3 . 2 121.43(6) no
C2 C3 C3 . 2 119.05(7) no
C4 N1 C3 . . 116.93(10) no
N1 C4 C4 . 2 121.64(6) no
N1 C4 C5 . . 118.57(10) no
C4 C4 C5 2 . 119.79(6) no
C6 C5 C10 . . 120.06(11) no
C6 C5 C4 . . 119.85(10) no
C10 C5 C4 . . 120.08(10) no
C7 C6 C5 . . 120.89(12) no
C7 C6 H6 . . 119.6 no
C5 C6 H6 . . 119.6 no
C6 C7 C8 . . 119.38(12) no
C6 C7 H7 . . 120.3 no
C8 C7 H7 . . 120.3 no
C9 C8 C7 . . 120.69(12) no
C9 C8 H8 . . 119.7 no
C7 C8 H8 . . 119.7 no
C8 C9 C10 . . 121.36(12) no
C8 C9 H9 . . 119.3 no
C10 C9 H9 . . 119.3 no
C9 C10 C5 . . 117.61(11) no
C9 C10 C10 . 2 122.27(7) no
C5 C10 C10 . 2 120.12(6) no

loop_
_geom_bond_atom_site_label_1
_geom_bond_atom_site_label_2
_geom_bond_site_symmetry_2
_geom_bond_distance
_geom_bond_publ_flag
Cl1 C1 . 1.7274(13) no
C1 C2 . 1.3576(17) no
C1 C1 2 1.428(3) no
C2 C3 . 1.4147(16) no
C2 H2 . 0.9300 no
C3 N1 . 1.3564(14) no
C3 C3 2 1.418(2) no
N1 C4 . 1.3301(14) no
C4 C4 2 1.438(2) no
C4 C5 . 1.4616(15) no
C5 C6 . 1.3991(16) no
C5 C10 . 1.4101(15) no
C6 C7 . 1.3731(17) no
C6 H6 . 0.9300 no
C7 C8 . 1.3879(18) no
C7 H7 . 0.9300 no
C8 C9 . 1.3719(18) no
C8 H8 . 0.9300 no
C9 C10 . 1.4037(15) no
C9 H9 . 0.9300 no
C10 C10 2 1.475(2) no

loop_
_geom_torsion_atom_site_label_1
_geom_torsion_atom_site_label_2
_geom_torsion_atom_site_label_3
_geom_torsion_atom_site_label_4
_geom_torsion_site_symmetry_1
_geom_torsion_site_symmetry_3
_geom_torsion_site_symmetry_4
_geom_torsion
_geom_torsion_publ_flag
C3 N1 C4 C4 . . 2_555 -0.40(17) no
C4 N1 C3 C2 . . . -179.01(11) no
C4 N1 C3 C3 . . 2_555 0.75(17) no
C3 N1 C4 C5 . . . 179.59(11) no
Cl1 C1 C1 C2 . 2_555 2_555 179.08(10) no
C2 C1 C1 C2 . 2_555 2_555 -1.40(19) no
Cl1 C1 C1 Cl1 . 2_555 2_555 -0.44(15) no
C2 C1 C1 Cl1 . 2_555 2_555 179.08(10) no
C1 C1 C2 C3 2_555 . . 0.67(18) no
Cl1 C1 C2 C3 . . . -179.81(10) no
C1 C2 C3 C3 . . 2_555 0.74(18) no
C1 C2 C3 N1 . . . -179.50(12) no
N1 C3 C3 N1 . 2_555 2_555 -0.96(18) no
C2 C3 C3 C2 . 2_555 2_555 -1.44(17) no
N1 C3 C3 C2 . 2_555 2_555 178.80(11) no
C2 C3 C3 N1 . 2_555 2_555 178.80(11) no
N1 C4 C5 C6 . . . -0.68(17) no
N1 C4 C5 C10 . . . 179.77(11) no
C4 C4 C5 C6 2_555 . . 179.32(11) no
C4 C4 C5 C10 2_555 . . -0.24(17) no
N1 C4 C4 N1 . 2_555 2_555 0.24(19) no
N1 C4 C4 C5 . 2_555 2_555 -179.76(11) no
C5 C4 C4 N1 . 2_555 2_555 -179.76(11) no
C5 C4 C4 C5 . 2_555 2_555 0.25(17) no
C4 C5 C6 C7 . . . -179.86(12) no
C10 C5 C6 C7 . . . -0.32(18) no
C4 C5 C10 C9 . . . -179.65(11) no
C4 C5 C10 C10 . . 2_555 0.19(17) no
C6 C5 C10 C9 . . . 0.80(17) no
C6 C5 C10 C10 . . 2_555 -179.36(11) no
C5 C6 C7 C8 . . . -0.3(2) no
C6 C7 C8 C9 . . . 0.4(2) no
C7 C8 C9 C10 . . . 0.1(2) no
C8 C9 C10 C5 . . . -0.69(18) no
C8 C9 C10 C10 . . 2_555 179.48(12) no
C5 C10 C10 C5 . 2_555 2_555 -0.17(17) no
C5 C10 C10 C9 . 2_555 2_555 179.66(11) no
C9 C10 C10 C5 . 2_555 2_555 179.66(11) no
C9 C10 C10 C9 . 2_555 2_555 -0.51(18) no
